data_4112767
loop_
_publ_author_name
'Hiroki Oshio'
'Norihisa Hoshino'
'Tasuku Ito'
'Motohiro Nakano'

_publ_section_title
;
 Single-Molecule Magnets of Ferrous Cubes: Structurally Controlled
 Magnetic Anisotropy
;
_journal_name_full 'Journal of the American Chemical Society'
_journal_page_first 8805
_journal_page_last 8812
_journal_paper_doi 10.1021/ja0487933
_journal_volume 126
_journal_year 2004
_chemical_formula_sum 'C50 H76 Fe4 N4 O18'
_chemical_formula_weight 1244.56
_chemical_name_systematic
; 
 [Fe4(3-MeO-sap)4(MeOH)4]2MeOH 
;
_space_group_IT_number 2
_symmetry_cell_setting triclinic
_symmetry_space_group_name_Hall '-P 1'
_symmetry_space_group_name_H-M 'P -1'
_atom_sites_solution_hydrogens geom
_atom_sites_solution_primary direct
_atom_sites_solution_secondary difmap
_audit_creation_method SHELXL-97
_cell_angle_alpha 68.683(3)
_cell_angle_beta 71.203(3)
_cell_angle_gamma 69.484(4)
_cell_formula_units_Z 2
_cell_length_a 14.8579(18)
_cell_length_b 15.053(2)
_cell_length_c 16.847(2)
_cell_measurement_temperature 203
_cell_volume 3204.5(7)
_computing_cell_refinement 'Bruker SMART'
_computing_data_collection 'Bruker SMART'
_computing_data_reduction 'Bruker SHELXTL'
_computing_molecular_graphics 'Bruker SHELXTL'
_computing_publication_material 'Bruker SHELXTL'
_computing_structure_refinement 'SHELXL-97 (Sheldrick, 1997)'
_computing_structure_solution 'SHELXS-97 (Sheldrick, 1990)'
_diffrn_ambient_temperature 203
_diffrn_measured_fraction_theta_full 0.994
_diffrn_measured_fraction_theta_max 0.994
_diffrn_measurement_device_type 'CCD area detector'
_diffrn_measurement_method 'phi and omega scans'
_diffrn_radiation_monochromator graphite
_diffrn_radiation_source 'fine-focus sealed tube'
_diffrn_radiation_type MoK\a
_diffrn_radiation_wavelength 0.71073
_diffrn_reflns_av_R_equivalents 0.0434
_diffrn_reflns_av_sigmaI/netI 0.1121
_diffrn_reflns_limit_h_max 18
_diffrn_reflns_limit_h_min -17
_diffrn_reflns_limit_k_max 12
_diffrn_reflns_limit_k_min -18
_diffrn_reflns_limit_l_max 20
_diffrn_reflns_limit_l_min -20
_diffrn_reflns_number 20532
_diffrn_reflns_theta_full 26.12
_diffrn_reflns_theta_max 26.12
_diffrn_reflns_theta_min 1.33
_exptl_absorpt_coefficient_mu 0.957
_exptl_absorpt_correction_T_max 0.895
_exptl_absorpt_correction_T_min 1.000
_exptl_absorpt_correction_type empirical
_exptl_absorpt_process_details SADABS
_exptl_crystal_colour dark_blue
_exptl_crystal_density_diffrn 1.304
_exptl_crystal_description tablet
_exptl_crystal_F_000 1272
_exptl_crystal_size_max 0.35
_exptl_crystal_size_mid 0.35
_exptl_crystal_size_min 0.30
_refine_diff_density_max 1.951
_refine_diff_density_min -0.666
_refine_diff_density_rms 0.172
_refine_ls_extinction_method none
_refine_ls_goodness_of_fit_ref 0.933
_refine_ls_hydrogen_treatment mixed
_refine_ls_matrix_type full
_refine_ls_number_parameters 685
_refine_ls_number_reflns 12663
_refine_ls_number_restraints 2
_refine_ls_restrained_S_all 0.933
_refine_ls_R_factor_all 0.1239
_refine_ls_R_factor_gt 0.0812
_refine_ls_shift/su_max 0.895
_refine_ls_shift/su_mean 0.049
_refine_ls_structure_factor_coef Fsqd
_refine_ls_weighting_details 'calc w=1/[\s^2^(Fo^2^)+(0.1693P)^2^+0.0000P] where P=(Fo^2^+2Fc^2^)/3'
_refine_ls_weighting_scheme calc
_refine_ls_wR_factor_gt 0.2530
_refine_ls_wR_factor_ref 0.2797
_reflns_number_gt 6756
_reflns_number_total 12663
_reflns_threshold_expression >2sigma(I)
_cod_data_source_file ja0487933si20040302_072023.cif
_cod_data_source_block '[Fe4(3-MeO-sap)4(MeOH)4]2MeOH'
_cod_database_code 4112767

loop_
_symmetry_equiv_pos_as_xyz
'x, y, z'
'-x, -y, -z'

loop_
_atom_site_label
_atom_site_type_symbol
_atom_site_fract_x
_atom_site_fract_y
_atom_site_fract_z
_atom_site_U_iso_or_equiv
_atom_site_adp_type
_atom_site_occupancy
_atom_site_symmetry_multiplicity
_atom_site_calc_flag
_atom_site_refinement_flags
Fe1 Fe 0.69409(7) 0.41963(7) 0.18591(6) 0.0337(3) Uani 1 1 d .
Fe2 Fe 0.87661(7) 0.25328(8) 0.27335(6) 0.0376(3) Uani 1 1 d .
Fe3 Fe 0.64862(7) 0.25601(7) 0.36994(6) 0.0350(3) Uani 1 1 d .
Fe4 Fe 0.74964(7) 0.19291(7) 0.18725(6) 0.0365(3) Uani 1 1 d .
O1 O 0.5835(3) 0.5160(3) 0.2402(3) 0.0409(11) Uani 1 1 d .
O2 O 0.8152(3) 0.3118(3) 0.1527(3) 0.0388(11) Uani 1 1 d .
O3 O 0.4260(4) 0.5990(4) 0.3396(3) 0.0584(15) Uani 1 1 d .
O4 O 0.6457(4) 0.4441(4) 0.0648(3) 0.0478(12) Uani 1 1 d .
H4 H 0.6415 0.3873 0.0578 0.057 Uiso 1 1 calc R
O5 O 0.9973(3) 0.1685(4) 0.2129(3) 0.0472(13) Uani 1 1 d .
O6 O 0.7474(3) 0.3510(3) 0.3103(3) 0.0352(10) Uani 1 1 d .
O7 O 1.1187(4) 0.0434(5) 0.1280(4) 0.075(2) Uani 1 1 d .
O8 O 0.8911(4) 0.1908(4) 0.4098(3) 0.0586(15) Uani 1 1 d .
H8 H 0.8327 0.1973 0.4522 0.070 Uiso 1 1 calc R
O9 O 0.6936(3) 0.1900(3) 0.4822(3) 0.0419(12) Uani 1 1 d .
O10 O 0.6250(3) 0.3011(3) 0.2456(3) 0.0339(10) Uani 1 1 d .
O11 O 0.8027(5) 0.1078(4) 0.5968(3) 0.0660(16) Uani 1 1 d .
O12 O 0.5304(4) 0.3852(4) 0.4002(3) 0.0544(14) Uani 1 1 d .
H12 H 0.5227 0.4419 0.3533 0.065 Uiso 1 1 calc R
O13 O 0.6988(4) 0.2414(4) 0.0790(3) 0.0451(12) Uani 1 1 d .
O14 O 0.7827(3) 0.1578(3) 0.3051(3) 0.0372(11) Uani 1 1 d .
O15 O 0.6411(4) 0.3482(4) -0.0651(3) 0.0517(13) Uani 1 1 d .
O16 O 0.8978(4) 0.1025(4) 0.1457(3) 0.0578(15) Uani 1 1 d .
H16 H 0.9451 0.0934 0.1751 0.069 Uiso 1 1 calc R
N1 N 0.7598(4) 0.5362(5) 0.1105(4) 0.0477(15) Uani 1 1 d .
N2 N 0.9655(4) 0.3409(5) 0.2638(4) 0.0505(16) Uani 1 1 d .
N3 N 0.5305(4) 0.1864(4) 0.4266(4) 0.0433(14) Uani 1 1 d .
N4 N 0.7091(4) 0.0598(4) 0.2168(4) 0.0447(15) Uani 1 1 d .
C1 C 0.5734(6) 0.6087(5) 0.2333(4) 0.0415(17) Uani 1 1 d .
C2 C 0.4897(6) 0.6569(6) 0.2862(5) 0.050(2) Uani 1 1 d .
C3 C 0.4727(8) 0.7538(6) 0.2831(6) 0.068(3) Uani 1 1 d .
H3 H 0.4174 0.7834 0.3195 0.081 Uiso 1 1 calc R
C4 C 0.5376(10) 0.8062(7) 0.2260(7) 0.090(4) Uani 1 1 d .
H4A H 0.5252 0.8724 0.2224 0.108 Uiso 1 1 calc R
C5 C 0.6206(8) 0.7626(7) 0.1741(6) 0.069(3) Uani 1 1 d .
H5 H 0.6648 0.7991 0.1367 0.083 Uiso 1 1 calc R
C6 C 0.6400(6) 0.6628(5) 0.1766(5) 0.0449(18) Uani 1 1 d .
C7 C 0.7259(6) 0.6249(6) 0.1167(5) 0.055(2) Uani 1 1 d .
H7 H 0.7611 0.6698 0.0779 0.066 Uiso 1 1 calc R
C8 C 0.8455(7) 0.5172(7) 0.0353(7) 0.093(4) Uani 1 1 d .
H8A H 0.8189 0.5310 -0.0149 0.111 Uiso 1 1 calc R
H8B H 0.8828 0.5647 0.0206 0.111 Uiso 1 1 calc R
C9 C 0.9130(8) 0.4210(9) 0.0466(7) 0.102(4) Uani 1 1 d .
H9A H 0.9453 0.4122 0.0916 0.122 Uiso 1 1 calc R
H9B H 0.9633 0.4232 -0.0073 0.122 Uiso 1 1 calc R
C10 C 0.8834(5) 0.3308(6) 0.0685(4) 0.0463(19) Uani 1 1 d .
H10A H 0.8528 0.3358 0.0236 0.056 Uiso 1 1 calc R
H10B H 0.9417 0.2753 0.0688 0.056 Uiso 1 1 calc R
C11 C 0.3335(7) 0.6455(7) 0.3860(6) 0.091(4) Uani 1 1 d .
H11A H 0.3407 0.6463 0.4403 0.136 Uiso 1 1 calc R
H11B H 0.2865 0.6095 0.3974 0.136 Uiso 1 1 calc R
H11C H 0.3108 0.7121 0.3515 0.136 Uiso 1 1 calc R
C12 C 0.6205(6) 0.5311(6) -0.0024(5) 0.061(2) Uani 1 1 d .
H12A H 0.6155 0.5874 0.0143 0.092 Uiso 1 1 calc R
H12B H 0.5583 0.5366 -0.0122 0.092 Uiso 1 1 calc R
H12C H 0.6705 0.5284 -0.0551 0.092 Uiso 1 1 calc R
C13 C 1.0870(5) 0.1802(6) 0.1767(4) 0.050(2) Uani 1 1 d .
C14 C 1.1558(6) 0.1141(8) 0.1302(5) 0.064(3) Uani 1 1 d .
C15 C 1.2520(6) 0.1209(9) 0.0900(6) 0.078(3) Uani 1 1 d .
H15 H 1.2950 0.0766 0.0590 0.094 Uiso 1 1 calc R
C16 C 1.2829(7) 0.1941(10) 0.0966(6) 0.090(4) Uani 1 1 d .
H16A H 1.3472 0.1986 0.0703 0.108 Uiso 1 1 calc R
C17 C 1.2189(6) 0.2603(8) 0.1419(6) 0.077(3) Uani 1 1 d .
H17 H 1.2407 0.3086 0.1467 0.092 Uiso 1 1 calc R
C18 C 1.1187(5) 0.2554(7) 0.1817(5) 0.054(2) Uani 1 1 d .
C19 C 1.0579(6) 0.3277(7) 0.2271(5) 0.055(2) Uani 1 1 d .
H19 H 1.0887 0.3699 0.2304 0.066 Uiso 1 1 calc R
C20 C 0.9259(6) 0.4135(9) 0.3133(8) 0.087(4) Uani 1 1 d .
H20A H 0.9348 0.3800 0.3726 0.104 Uiso 1 1 calc R
H20B H 0.9641 0.4618 0.2875 0.104 Uiso 1 1 calc R
C21 C 0.8269(8) 0.4632(9) 0.3169(10) 0.108(4) Uani 1 1 d .
H21A H 0.8216 0.4984 0.2569 0.130 Uiso 1 1 calc R
H21B H 0.8128 0.5133 0.3458 0.130 Uiso 1 1 calc R
C22 C 0.7424(6) 0.4155(6) 0.3578(5) 0.0467(18) Uani 1 1 d .
H22A H 0.7450 0.3779 0.4179 0.056 Uiso 1 1 calc R
H22B H 0.6804 0.4663 0.3579 0.056 Uiso 1 1 calc R
C23 C 1.1876(8) -0.0300(9) 0.0863(7) 0.114(5) Uani 1 1 d .
H23A H 1.2099 0.0012 0.0254 0.172 Uiso 1 1 calc R
H23B H 1.1559 -0.0784 0.0922 0.172 Uiso 1 1 calc R
H23C H 1.2429 -0.0616 0.1134 0.172 Uiso 1 1 calc R
C24 C 0.9755(11) 0.1439(11) 0.4394(8) 0.148(6) Uani 1 1 d .
H24A H 0.9792 0.0748 0.4652 0.222 Uiso 1 1 calc R
H24B H 0.9756 0.1717 0.4824 0.222 Uiso 1 1 calc R
H24C H 1.0312 0.1521 0.3915 0.222 Uiso 1 1 calc R
C25 C 0.6678(6) 0.1177(5) 0.5489(4) 0.0412(17) Uani 1 1 d .
C26 C 0.7221(6) 0.0701(6) 0.6141(5) 0.053(2) Uani 1 1 d .
C27 C 0.7006(7) -0.0031(6) 0.6889(5) 0.062(2) Uani 1 1 d .
H27 H 0.7388 -0.0316 0.7306 0.074 Uiso 1 1 calc R
C28 C 0.6160(9) -0.0321(6) 0.6981(5) 0.082(3) Uani 1 1 d .
H28 H 0.5988 -0.0818 0.7476 0.099 Uiso 1 1 calc R
C29 C 0.5582(7) 0.0088(6) 0.6381(5) 0.058(2) Uani 1 1 d .
H29 H 0.5034 -0.0128 0.6468 0.069 Uiso 1 1 calc R
C30 C 0.5833(6) 0.0844(5) 0.5631(4) 0.0472(19) Uani 1 1 d .
C31 C 0.5184(6) 0.1234(5) 0.5031(5) 0.0462(18) Uani 1 1 d .
H31 H 0.4622 0.1008 0.5215 0.055 Uiso 1 1 calc R
C32 C 0.4496(5) 0.2207(6) 0.3825(5) 0.0463(18) Uani 1 1 d .
H32A H 0.4071 0.2824 0.3940 0.056 Uiso 1 1 calc R
H32B H 0.4110 0.1728 0.4077 0.056 Uiso 1 1 calc R
C33 C 0.4802(5) 0.2367(6) 0.2851(4) 0.0441(17) Uani 1 1 d .
H33A H 0.5264 0.1762 0.2738 0.053 Uiso 1 1 calc R
H33B H 0.4224 0.2479 0.2641 0.053 Uiso 1 1 calc R
C34 C 0.5272(5) 0.3215(5) 0.2319(5) 0.0406(16) Uani 1 1 d .
H34A H 0.5317 0.3333 0.1704 0.049 Uiso 1 1 calc R
H34B H 0.4855 0.3811 0.2480 0.049 Uiso 1 1 calc R
C35 C 0.8582(8) 0.0715(9) 0.6645(7) 0.097(4) Uani 1 1 d .
H35A H 0.8133 0.0713 0.7202 0.146 Uiso 1 1 calc R
H35B H 0.8995 0.1138 0.6522 0.146 Uiso 1 1 calc R
H35C H 0.8984 0.0055 0.6656 0.146 Uiso 1 1 calc R
C36 C 0.4655(7) 0.3938(7) 0.4800(6) 0.074(3) Uani 1 1 d .
H36A H 0.4012 0.3939 0.4791 0.111 Uiso 1 1 calc R
H36B H 0.4619 0.4544 0.4892 0.111 Uiso 1 1 calc R
H36C H 0.4889 0.3389 0.5266 0.111 Uiso 1 1 calc R
C37 C 0.6503(5) 0.2037(5) 0.0518(4) 0.0394(16) Uani 1 1 d .
C38 C 0.6180(5) 0.2594(6) -0.0272(5) 0.0439(18) Uani 1 1 d .
C39 C 0.5684(5) 0.2228(6) -0.0603(5) 0.051(2) Uani 1 1 d .
H39 H 0.5485 0.2602 -0.1124 0.061 Uiso 1 1 calc R
C40 C 0.5479(5) 0.1310(6) -0.0174(5) 0.0517(19) Uani 1 1 d .
H40 H 0.5156 0.1066 -0.0405 0.062 Uiso 1 1 calc R
C41 C 0.5773(5) 0.0772(6) 0.0613(5) 0.0477(18) Uani 1 1 d .
H41 H 0.5623 0.0170 0.0915 0.057 Uiso 1 1 calc R
C42 C 0.6286(5) 0.1105(6) 0.0961(5) 0.0432(17) Uani 1 1 d .
C43 C 0.6624(5) 0.0424(5) 0.1726(5) 0.0460(18) Uani 1 1 d .
C44 C 0.7490(7) -0.0264(5) 0.2846(5) 0.058(2) Uani 1 1 d .
H44A H 0.8173 -0.0556 0.2602 0.069 Uiso 1 1 calc R
H44B H 0.7129 -0.0753 0.3007 0.069 Uiso 1 1 calc R
C45 C 0.7442(6) -0.0033(6) 0.3657(5) 0.052(2) Uani 1 1 d .
H45A H 0.6773 0.0330 0.3862 0.062 Uiso 1 1 calc R
H45B H 0.7593 -0.0650 0.4108 0.062 Uiso 1 1 calc R
C46 C 0.8130(6) 0.0557(5) 0.3529(5) 0.0478(19) Uani 1 1 d .
H46A H 0.8189 0.0522 0.4097 0.057 Uiso 1 1 calc R
H46B H 0.8777 0.0260 0.3220 0.057 Uiso 1 1 calc R
C47 C 0.6186(7) 0.4058(7) -0.1489(6) 0.072(3) Uani 1 1 d .
H47A H 0.6497 0.3668 -0.1895 0.108 Uiso 1 1 calc R
H47B H 0.6426 0.4636 -0.1700 0.108 Uiso 1 1 calc R
H47C H 0.5485 0.4253 -0.1433 0.108 Uiso 1 1 calc R
C48 C 0.9273(7) 0.0578(8) 0.0795(6) 0.087(3) Uani 1 1 d .
H48A H 0.8718 0.0698 0.0562 0.130 Uiso 1 1 calc R
H48B H 0.9533 -0.0121 0.1025 0.130 Uiso 1 1 calc R
H48C H 0.9773 0.0848 0.0341 0.130 Uiso 1 1 calc R
O1S O 0.1287(18) 0.1874(12) 0.8705(15) 0.324(13) Uani 1 1 d D
H1S H 0.1890 0.1709 0.8548 0.485 Uiso 1 1 calc R
O2S O 0.8363(12) 0.7088(12) 0.3367(12) 0.308(11) Uani 1 1 d D
H2S H 0.8403 0.6913 0.2946 0.462 Uiso 1 1 calc R
C2S C 0.7405(16) 0.7108(13) 0.3932(13) 0.242(13) Uani 1 1 d D
H2S1 H 0.7455 0.6557 0.4447 0.363 Uiso 1 1 calc R
H2S2 H 0.6976 0.7067 0.3633 0.363 Uiso 1 1 calc R
H2S3 H 0.7143 0.7714 0.4094 0.363 Uiso 1 1 calc R
C1S C 0.0976(11) 0.2854(18) 0.8568(16) 0.231(14) Uani 1 1 d D
H1S1 H 0.0287 0.3036 0.8835 0.347 Uiso 1 1 calc R
H1S2 H 0.1078 0.3175 0.7951 0.347 Uiso 1 1 calc R
H1S3 H 0.1340 0.3054 0.8821 0.347 Uiso 1 1 calc R

loop_
_atom_site_aniso_label
_atom_site_aniso_U_11
_atom_site_aniso_U_22
_atom_site_aniso_U_33
_atom_site_aniso_U_23
_atom_site_aniso_U_13
_atom_site_aniso_U_12
Fe1 0.0351(5) 0.0302(5) 0.0275(5) -0.0059(4) -0.0015(4) -0.0064(4)
Fe2 0.0356(5) 0.0411(6) 0.0297(5) -0.0132(4) -0.0033(4) -0.0029(5)
Fe3 0.0412(6) 0.0296(5) 0.0245(5) -0.0041(4) -0.0027(4) -0.0059(4)
Fe4 0.0424(6) 0.0327(6) 0.0289(5) -0.0103(4) -0.0089(4) -0.0010(5)
O1 0.046(3) 0.030(3) 0.041(3) -0.009(2) -0.009(2) -0.005(2)
O2 0.035(2) 0.041(3) 0.029(2) -0.010(2) 0.0006(19) -0.003(2)
O3 0.071(4) 0.045(3) 0.037(3) -0.015(2) 0.000(3) 0.003(3)
O4 0.063(3) 0.038(3) 0.039(3) -0.003(2) -0.013(2) -0.016(3)
O5 0.041(3) 0.051(3) 0.040(3) -0.017(2) -0.006(2) 0.001(2)
O6 0.041(2) 0.032(2) 0.030(2) -0.0122(19) -0.0041(19) -0.007(2)
O7 0.054(4) 0.095(5) 0.060(4) -0.046(4) -0.011(3) 0.022(4)
O8 0.069(4) 0.065(4) 0.038(3) -0.003(3) -0.023(3) -0.016(3)
O9 0.058(3) 0.036(3) 0.023(2) -0.004(2) -0.006(2) -0.009(2)
O10 0.037(2) 0.029(2) 0.030(2) -0.0035(19) -0.0056(19) -0.008(2)
O11 0.095(5) 0.056(4) 0.042(3) -0.002(3) -0.035(3) -0.009(3)
O12 0.058(3) 0.040(3) 0.040(3) -0.007(2) 0.007(2) -0.004(3)
O13 0.056(3) 0.039(3) 0.041(3) -0.013(2) -0.016(2) -0.006(2)
O14 0.045(3) 0.028(2) 0.029(2) -0.0078(19) -0.010(2) 0.002(2)
O15 0.065(3) 0.051(3) 0.040(3) -0.008(2) -0.018(3) -0.016(3)
O16 0.056(3) 0.061(4) 0.054(3) -0.037(3) -0.014(3) 0.012(3)
N1 0.045(4) 0.037(4) 0.048(4) 0.001(3) -0.006(3) -0.014(3)
N2 0.038(3) 0.066(5) 0.047(4) -0.021(3) -0.008(3) -0.010(3)
N3 0.050(4) 0.038(3) 0.034(3) -0.007(3) -0.002(3) -0.011(3)
N4 0.057(4) 0.030(3) 0.043(3) -0.012(3) -0.012(3) -0.004(3)
C1 0.065(5) 0.028(4) 0.034(4) -0.005(3) -0.023(4) -0.007(4)
C2 0.073(5) 0.037(4) 0.031(4) -0.008(3) -0.022(4) 0.004(4)
C3 0.103(7) 0.044(5) 0.048(5) -0.018(4) -0.007(5) -0.014(5)
C4 0.167(11) 0.040(5) 0.072(7) -0.022(5) -0.043(7) -0.014(7)
C5 0.109(8) 0.049(5) 0.059(6) -0.010(4) -0.027(5) -0.030(6)
C6 0.065(5) 0.036(4) 0.038(4) -0.006(3) -0.021(4) -0.013(4)
C7 0.069(5) 0.041(5) 0.057(5) 0.008(4) -0.029(4) -0.027(4)
C8 0.052(5) 0.061(6) 0.097(8) 0.018(6) 0.022(5) -0.011(5)
C9 0.094(8) 0.106(9) 0.087(8) -0.039(7) 0.052(6) -0.059(8)
C10 0.044(4) 0.052(5) 0.024(3) -0.004(3) -0.002(3) -0.002(4)
C11 0.090(7) 0.071(7) 0.071(7) -0.034(6) 0.008(5) 0.017(6)
C12 0.062(5) 0.052(5) 0.063(5) 0.003(4) -0.029(4) -0.013(4)
C13 0.031(4) 0.069(6) 0.028(4) -0.003(4) -0.008(3) 0.003(4)
C14 0.044(5) 0.088(7) 0.031(4) -0.013(4) -0.010(4) 0.013(5)
C15 0.043(5) 0.114(9) 0.043(5) -0.017(6) -0.004(4) 0.009(6)
C16 0.038(5) 0.127(10) 0.045(5) 0.011(6) -0.001(4) 0.004(6)
C17 0.049(5) 0.097(8) 0.048(5) 0.017(5) -0.014(4) -0.013(5)
C18 0.033(4) 0.071(6) 0.038(4) 0.002(4) -0.011(3) -0.008(4)
C19 0.048(5) 0.064(6) 0.054(5) -0.001(4) -0.023(4) -0.020(4)
C20 0.048(5) 0.109(9) 0.137(10) -0.081(8) -0.007(6) -0.024(6)
C21 0.089(8) 0.096(9) 0.183(13) -0.097(9) -0.031(8) -0.015(7)
C22 0.054(4) 0.043(4) 0.044(4) -0.016(3) -0.012(4) -0.010(4)
C23 0.093(8) 0.144(12) 0.097(9) -0.095(9) -0.011(7) 0.032(8)
C24 0.163(14) 0.151(14) 0.071(8) -0.008(9) -0.025(9) 0.001(12)
C25 0.060(5) 0.030(4) 0.024(3) -0.008(3) -0.008(3) -0.003(4)
C26 0.067(5) 0.041(4) 0.044(5) -0.009(4) -0.012(4) -0.010(4)
C27 0.080(6) 0.048(5) 0.038(5) 0.004(4) -0.014(4) -0.011(5)
C28 0.134(9) 0.041(5) 0.034(5) 0.006(4) 0.005(5) -0.018(6)
C29 0.079(6) 0.043(5) 0.032(4) 0.002(4) -0.005(4) -0.014(4)
C30 0.071(5) 0.025(4) 0.034(4) -0.009(3) -0.003(4) -0.006(4)
C31 0.056(5) 0.033(4) 0.041(4) -0.007(3) 0.001(3) -0.015(4)
C32 0.037(4) 0.049(5) 0.044(4) -0.012(4) 0.000(3) -0.012(4)
C33 0.039(4) 0.047(4) 0.043(4) -0.010(3) -0.006(3) -0.014(4)
C34 0.038(4) 0.037(4) 0.044(4) -0.009(3) -0.014(3) -0.006(3)
C35 0.121(9) 0.101(9) 0.071(7) 0.017(6) -0.057(7) -0.043(8)
C36 0.087(7) 0.064(6) 0.058(6) -0.023(5) 0.003(5) -0.016(5)
C37 0.033(4) 0.047(4) 0.038(4) -0.022(3) -0.008(3) 0.001(3)
C38 0.042(4) 0.042(4) 0.040(4) -0.018(3) -0.008(3) 0.003(4)
C39 0.046(4) 0.060(5) 0.041(4) -0.021(4) -0.015(3) 0.003(4)
C40 0.047(4) 0.051(5) 0.059(5) -0.023(4) -0.011(4) -0.009(4)
C41 0.040(4) 0.044(4) 0.058(5) -0.024(4) -0.009(4) -0.002(4)
C42 0.038(4) 0.050(5) 0.040(4) -0.023(4) -0.004(3) -0.002(4)
C43 0.048(4) 0.039(4) 0.045(4) -0.016(3) -0.007(3) -0.003(4)
C44 0.081(6) 0.028(4) 0.061(5) -0.006(4) -0.028(5) -0.006(4)
C45 0.078(6) 0.032(4) 0.040(4) -0.002(3) -0.021(4) -0.010(4)
C46 0.062(5) 0.031(4) 0.037(4) -0.007(3) -0.020(4) 0.009(4)
C47 0.095(7) 0.065(6) 0.058(6) 0.006(5) -0.041(5) -0.025(6)
C48 0.075(6) 0.116(9) 0.069(6) -0.065(6) 0.006(5) -0.003(6)
O1S 0.46(3) 0.159(14) 0.32(3) 0.077(16) -0.16(2) -0.13(2)
O2S 0.258(17) 0.201(15) 0.32(2) -0.087(15) 0.128(16) -0.049(14)
C2S 0.27(2) 0.107(13) 0.21(2) -0.008(13) 0.107(18) -0.066(16)
C1S 0.091(11) 0.39(4) 0.34(3) -0.30(3) 0.002(15) -0.051(17)

loop_
_atom_type_symbol
_atom_type_description
_atom_type_scat_dispersion_real
_atom_type_scat_dispersion_imag
_atom_type_scat_source
C C 0.0033 0.0016 'International Tables Vol C Tables 4.2.6.8 and 6.1.1.4'
H H 0.0000 0.0000 'International Tables Vol C Tables 4.2.6.8 and 6.1.1.4'
N N 0.0061 0.0033 'International Tables Vol C Tables 4.2.6.8 and 6.1.1.4'
O O 0.0106 0.0060 'International Tables Vol C Tables 4.2.6.8 and 6.1.1.4'
Fe Fe 0.3463 0.8444 'International Tables Vol C Tables 4.2.6.8 and 6.1.1.4'

loop_
_geom_angle_atom_site_label_1
_geom_angle_atom_site_label_2
_geom_angle_atom_site_label_3
_geom_angle
O1 Fe1 O2 168.93(18)
O1 Fe1 N1 88.1(2)
O2 Fe1 N1 94.7(2)
O1 Fe1 O10 95.02(18)
O2 Fe1 O10 83.64(18)
N1 Fe1 O10 172.0(2)
O1 Fe1 O6 90.00(17)
O2 Fe1 O6 78.94(17)
N1 Fe1 O6 107.5(2)
O10 Fe1 O6 79.89(16)
O1 Fe1 O4 100.47(19)
O2 Fe1 O4 90.45(18)
N1 Fe1 O4 85.1(2)
O10 Fe1 O4 87.05(17)
O6 Fe1 O4 163.96(17)
O5 Fe2 O6 168.34(18)
O5 Fe2 N2 88.0(2)
O6 Fe2 N2 94.3(2)
O5 Fe2 O14 95.82(19)
O6 Fe2 O14 83.55(17)
N2 Fe2 O14 171.0(2)
O5 Fe2 O8 101.8(2)
O6 Fe2 O8 89.8(2)
N2 Fe2 O8 84.3(2)
O14 Fe2 O8 86.96(19)
O5 Fe2 O2 89.82(17)
O6 Fe2 O2 78.62(16)
N2 Fe2 O2 109.4(2)
O14 Fe2 O2 78.88(16)
O8 Fe2 O2 162.55(19)
O9 Fe3 O10 168.27(18)
O9 Fe3 N3 88.5(2)
O10 Fe3 N3 93.55(19)
O9 Fe3 O6 96.51(18)
O10 Fe3 O6 83.34(16)
N3 Fe3 O6 169.7(2)
O9 Fe3 O12 101.53(19)
O10 Fe3 O12 90.20(18)
N3 Fe3 O12 82.3(2)
O6 Fe3 O12 87.89(18)
O9 Fe3 O14 89.35(17)
O10 Fe3 O14 79.10(16)
N3 Fe3 O14 110.4(2)
O6 Fe3 O14 78.67(17)
O12 Fe3 O14 163.64(18)
O13 Fe4 O14 171.29(19)
O13 Fe4 N4 87.9(2)
O14 Fe4 N4 94.4(2)
O13 Fe4 O2 94.91(19)
O14 Fe4 O2 84.20(18)
N4 Fe4 O2 170.4(2)
O13 Fe4 O16 101.42(19)
O14 Fe4 O16 87.20(18)
N4 Fe4 O16 83.3(2)
O2 Fe4 O16 87.14(19)
O13 Fe4 O10 91.03(18)
O14 Fe4 O10 80.29(16)
N4 Fe4 O10 109.9(2)
O2 Fe4 O10 79.30(16)
O16 Fe4 O10 162.36(18)
C1 O1 Fe1 130.6(5)
C10 O2 Fe1 121.2(4)
C10 O2 Fe4 117.6(4)
Fe1 O2 Fe4 100.36(18)
C10 O2 Fe2 117.8(4)
Fe1 O2 Fe2 100.75(18)
Fe4 O2 Fe2 94.49(17)
C2 O3 C11 118.0(7)
C12 O4 Fe1 130.9(5)
C13 O5 Fe2 130.6(5)
C22 O6 Fe2 121.2(4)
C22 O6 Fe3 116.8(4)
Fe2 O6 Fe3 101.00(19)
C22 O6 Fe1 117.9(4)
Fe2 O6 Fe1 101.15(17)
Fe3 O6 Fe1 94.16(17)
C14 O7 C23 116.0(8)
C24 O8 Fe2 127.5(7)
C25 O9 Fe3 129.9(5)
C34 O10 Fe3 120.9(4)
C34 O10 Fe1 116.4(4)
Fe3 O10 Fe1 100.40(18)
C34 O10 Fe4 119.5(4)
Fe3 O10 Fe4 100.11(17)
Fe1 O10 Fe4 94.96(16)
C26 O11 C35 117.2(7)
C36 O12 Fe3 129.1(5)
C37 O13 Fe4 130.9(5)
C46 O14 Fe4 119.4(4)
C46 O14 Fe2 119.6(4)
Fe4 O14 Fe2 100.49(19)
C46 O14 Fe3 118.1(4)
Fe4 O14 Fe3 99.91(18)
Fe2 O14 Fe3 94.75(17)
C38 O15 C47 117.8(6)
C48 O16 Fe4 125.7(5)
C7 N1 C8 117.3(7)
C7 N1 Fe1 125.2(6)
C8 N1 Fe1 117.0(5)
C19 N2 C20 115.0(7)
C19 N2 Fe2 125.5(6)
C20 N2 Fe2 118.8(5)
C31 N3 C32 115.9(6)
C31 N3 Fe3 124.9(5)
C32 N3 Fe3 118.7(4)
C43 N4 C44 115.3(6)
C43 N4 Fe4 126.1(5)
C44 N4 Fe4 118.0(5)
O1 C1 C6 124.1(7)
O1 C1 C2 118.2(7)
C6 C1 C2 117.7(7)
C3 C2 O3 123.4(8)
C3 C2 C1 122.2(8)
O3 C2 C1 114.3(6)
C2 C3 C4 119.3(9)
C5 C4 C3 120.8(9)
C4 C5 C6 120.9(9)
C1 C6 C7 123.9(7)
C1 C6 C5 119.0(8)
C7 C6 C5 117.0(8)
N1 C7 C6 127.5(7)
C9 C8 N1 118.2(8)
C8 C9 C10 123.4(10)
O2 C10 C9 113.0(7)
O5 C13 C14 118.8(9)
O5 C13 C18 123.8(7)
C14 C13 C18 117.4(8)
O7 C14 C15 123.6(9)
O7 C14 C13 113.7(7)
C15 C14 C13 122.7(11)
C14 C15 C16 119.4(10)
C15 C16 C17 120.4(9)
C16 C17 C18 120.6(11)
C13 C18 C17 119.5(9)
C13 C18 C19 124.0(7)
C17 C18 C19 116.5(9)
N2 C19 C18 127.6(8)
C21 C20 N2 115.1(8)
C20 C21 C22 125.2(11)
O6 C22 C21 110.7(7)
O9 C25 C26 120.1(7)
O9 C25 C30 124.4(6)
C26 C25 C30 115.5(6)
C27 C26 C25 126.0(8)
C27 C26 O11 121.6(8)
C25 C26 O11 112.4(6)
C26 C27 C28 115.1(8)
C29 C28 C27 123.8(8)
C28 C29 C30 118.6(9)
C25 C30 C29 121.1(7)
C25 C30 C31 123.9(6)
C29 C30 C31 115.0(8)
N3 C31 C30 126.8(7)
N3 C32 C33 115.1(6)
C34 C33 C32 116.4(6)
O10 C34 C33 112.1(5)
O13 C37 C38 117.9(7)
O13 C37 C42 124.3(6)
C38 C37 C42 117.7(6)
O15 C38 C39 125.3(7)
O15 C38 C37 114.0(6)
C39 C38 C37 120.7(7)
C38 C39 C40 121.6(7)
C39 C40 C41 117.9(7)
C42 C41 C40 122.3(8)
C41 C42 C37 119.7(7)
C41 C42 C43 115.7(7)
C37 C42 C43 124.5(7)
N4 C43 C42 125.6(7)
N4 C44 C45 114.3(6)
C46 C45 C44 113.9(7)
O14 C46 C45 114.0(6)

loop_
_geom_bond_atom_site_label_1
_geom_bond_atom_site_label_2
_geom_bond_distance
Fe1 O1 1.991(5)
Fe1 O2 2.037(4)
Fe1 N1 2.104(6)
Fe1 O10 2.137(4)
Fe1 O6 2.238(4)
Fe1 O4 2.242(5)
Fe2 O5 2.011(5)
Fe2 O6 2.038(4)
Fe2 N2 2.107(7)
Fe2 O14 2.160(5)
Fe2 O8 2.195(5)
Fe2 O2 2.251(4)
Fe3 O9 1.999(4)
Fe3 O10 2.060(4)
Fe3 N3 2.138(6)
Fe3 O6 2.165(4)
Fe3 O12 2.209(5)
Fe3 O14 2.248(4)
Fe4 O13 1.990(5)
Fe4 O14 2.036(4)
Fe4 N4 2.135(6)
Fe4 O2 2.143(5)
Fe4 O16 2.188(5)
Fe4 O10 2.219(4)
O1 C1 1.315(8)
O2 C10 1.451(8)
O3 C2 1.387(10)
O3 C11 1.422(9)
O4 C12 1.410(8)
O5 C13 1.320(9)
O6 C22 1.436(8)
O7 C14 1.376(12)
O7 C23 1.439(10)
O8 C24 1.358(14)
O9 C25 1.312(8)
O10 C34 1.452(7)
O11 C26 1.405(10)
O11 C35 1.454(10)
O12 C36 1.399(9)
O13 C37 1.319(8)
O14 C46 1.436(8)
O15 C38 1.368(9)
O15 C47 1.437(9)
O16 C48 1.382(9)
N1 C7 1.282(10)
N1 C8 1.509(11)
N2 C19 1.287(9)
N2 C20 1.461(11)
N3 C31 1.294(8)
N3 C32 1.459(9)
N4 C43 1.306(9)
N4 C44 1.469(9)
C1 C6 1.395(10)
C1 C2 1.411(10)
C2 C3 1.374(11)
C3 C4 1.364(14)
C4 C5 1.368(14)
C5 C6 1.415(11)
C6 C7 1.432(11)
C8 C9 1.429(14)
C9 C10 1.456(13)
C13 C14 1.409(11)
C13 C18 1.408(12)
C14 C15 1.392(12)
C15 C16 1.383(15)
C16 C17 1.379(15)
C17 C18 1.438(11)
C18 C19 1.434(12)
C20 C21 1.390(13)
C21 C22 1.510(13)
C25 C26 1.402(10)
C25 C30 1.429(11)
C26 C27 1.372(11)
C27 C28 1.416(14)
C28 C29 1.369(13)
C29 C30 1.407(10)
C30 C31 1.447(11)
C32 C33 1.504(9)
C33 C34 1.520(9)
C37 C38 1.423(9)
C37 C42 1.425(10)
C38 C39 1.389(10)
C39 C40 1.397(11)
C40 C41 1.396(10)
C41 C42 1.394(10)
C42 C43 1.435(10)
C44 C45 1.501(10)
C45 C46 1.496(11)
O1S C1S 1.34(2)
O2S C2S 1.431(19)
